data_2225720
loop_
_publ_author_name
'Ren, Chong-Gui'

_publ_section_title
;
 <i>N</i>'-(2,4-Dichlorobenzylidene)-3-methoxybenzohydrazide
;
_journal_coeditor_code SJ2748
_journal_issue 4
_journal_name_full 'Acta Crystallographica Section E'
_journal_page_first o875
_journal_page_last o876
_journal_paper_doi 10.1107/S1600536810009645
_journal_volume 66
_journal_year 2010
_chemical_formula_iupac 'C15 H12 Cl2 N2 O2'
_chemical_formula_moiety 'C15 H12 Cl2 N2 O2'
_chemical_formula_sum 'C15 H12 Cl2 N2 O2'
_chemical_formula_weight 323.17
_chemical_name_systematic
;
<i>N</i>'-(2,4-Dichlorobenzylidene)-3-methoxybenzohydrazide
;
_space_group_IT_number 2
_symmetry_cell_setting triclinic
_symmetry_space_group_name_Hall '-P 1'
_symmetry_space_group_name_H-M 'P -1'
_atom_sites_solution_hydrogens geom
_atom_sites_solution_primary direct
_atom_sites_solution_secondary difmap
_audit_creation_method SHELXL-97
_cell_angle_alpha 88.746(3)
_cell_angle_beta 87.711(2)
_cell_angle_gamma 84.020(3)
_cell_formula_units_Z 4
_cell_length_a 8.2980(10)
_cell_length_b 12.988(2)
_cell_length_c 14.138(2)
_cell_measurement_reflns_used 1156
_cell_measurement_temperature 298
_cell_measurement_theta_max 23.5
_cell_measurement_theta_min 2.8
_cell_volume 1514.0(4)
_computing_cell_refinement 'SAINT (Bruker, 2002)'
_computing_data_collection 'SMART (Bruker, 2002)'
_computing_data_reduction 'SAINT (Bruker, 2002)'
_computing_molecular_graphics 'SHELXTL (Sheldrick, 2008)'
_computing_publication_material 'SHELXL97 (Sheldrick, 2008)'
_computing_structure_refinement 'SHELXL97 (Sheldrick, 2008)'
_computing_structure_solution 'SHELXS97 (Sheldrick, 2008)'
_diffrn_ambient_temperature 298
_diffrn_measured_fraction_theta_full 0.988
_diffrn_measured_fraction_theta_max 0.988
_diffrn_measurement_device_type 'Bruker SMART CCD area-detector'
_diffrn_measurement_method '\w scans'
_diffrn_radiation_monochromator graphite
_diffrn_radiation_source 'fine-focus sealed tube'
_diffrn_radiation_type MoK\a
_diffrn_radiation_wavelength 0.71073
_diffrn_reflns_av_R_equivalents 0.0239
_diffrn_reflns_av_sigmaI/netI 0.0513
_diffrn_reflns_limit_h_max 9
_diffrn_reflns_limit_h_min -9
_diffrn_reflns_limit_k_max 14
_diffrn_reflns_limit_k_min -10
_diffrn_reflns_limit_l_max 15
_diffrn_reflns_limit_l_min -15
_diffrn_reflns_number 6065
_diffrn_reflns_theta_full 22.92
_diffrn_reflns_theta_max 22.92
_diffrn_reflns_theta_min 2.12
_diffrn_standards_number 0
_exptl_absorpt_coefficient_mu 0.433
_exptl_absorpt_correction_T_max 0.9662
_exptl_absorpt_correction_T_min 0.9579
_exptl_absorpt_correction_type multi-scan
_exptl_absorpt_process_details '(SADABS; Sheldrick, 1996)'
_exptl_crystal_colour colorless
_exptl_crystal_density_diffrn 1.418
_exptl_crystal_density_method 'not measured'
_exptl_crystal_description block
_exptl_crystal_F_000 664
_exptl_crystal_size_max 0.10
_exptl_crystal_size_mid 0.08
_exptl_crystal_size_min 0.08
_refine_diff_density_max 0.178
_refine_diff_density_min -0.212
_refine_ls_extinction_method none
_refine_ls_goodness_of_fit_ref 1.022
_refine_ls_hydrogen_treatment constr
_refine_ls_matrix_type full
_refine_ls_number_parameters 381
_refine_ls_number_reflns 4120
_refine_ls_number_restraints 0
_refine_ls_restrained_S_all 1.022
_refine_ls_R_factor_all 0.0858
_refine_ls_R_factor_gt 0.0466
_refine_ls_shift/su_max 0.001
_refine_ls_shift/su_mean 0.000
_refine_ls_structure_factor_coef Fsqd
_refine_ls_weighting_details 'calc w=1/[\s^2^(Fo^2^)+(0.0469P)^2^+0.2383P] where P=(Fo^2^+2Fc^2^)/3'
_refine_ls_weighting_scheme calc
_refine_ls_wR_factor_gt 0.0993
_refine_ls_wR_factor_ref 0.1205
_reflns_number_gt 2565
_reflns_number_total 4120
_reflns_threshold_expression I>2\s(I)
_cod_data_source_file sj2748.cif
_cod_data_source_block I
_cod_database_code 2225720
_cod_database_fobs_code 2225720

loop_
_symmetry_equiv_pos_as_xyz
'x, y, z'
'-x, -y, -z'

loop_
_atom_site_type_symbol
_atom_site_label
_atom_site_fract_x
_atom_site_fract_y
_atom_site_fract_z
_atom_site_U_iso_or_equiv
_atom_site_adp_type
_atom_site_calc_flag
_atom_site_refinement_flags
_atom_site_occupancy
_atom_site_disorder_assembly
_atom_site_disorder_group
Cl Cl1 0.30439(13) 0.32267(9) 1.09237(7) 0.0867(4) Uani d . 1 . .
Cl Cl2 0.83230(16) 0.50607(10) 1.16976(8) 0.1062(5) Uani d . 1 . .
Cl Cl3 0.1167(2) 0.70669(11) 0.60769(9) 0.1330(6) Uani d . 1 . .
Cl Cl4 -0.35105(15) 0.45751(9) 0.67302(8) 0.1007(4) Uani d . 1 . .
N N1 0.4406(3) 0.2114(2) 0.75587(19) 0.0555(8) Uani d . 1 . .
H H1 0.3412 0.2033 0.7709 0.067 Uiso calc R 1 . .
N N2 0.5340(3) 0.2588(2) 0.8166(2) 0.0531(7) Uani d . 1 . .
N N3 -0.0370(3) 0.7340(2) 0.3205(2) 0.0556(8) Uani d . 1 . .
N N4 0.0573(3) 0.7900(2) 0.2608(2) 0.0574(8) Uani d . 1 . .
H H4A 0.1500 0.8056 0.2777 0.069 Uiso calc R 1 . .
O O1 0.6495(3) 0.18861(18) 0.64745(16) 0.0631(7) Uani d . 1 . .
O O2 0.3350(4) 0.1097(3) 0.3553(2) 0.1031(10) Uani d . 1 . .
O O3 0.2072(4) 0.9215(3) -0.1371(2) 0.1031(10) Uani d . 1 . .
O O4 -0.1296(3) 0.79782(19) 0.14806(16) 0.0669(7) Uani d . 1 . .
C C1 0.3271(5) 0.0976(3) 0.4518(3) 0.0720(12) Uani d . 1 . .
C C2 0.2182(5) 0.0314(3) 0.4875(4) 0.0827(14) Uani d . 1 . .
H H2 0.1565 -0.0014 0.4462 0.099 Uiso calc R 1 . .
C C3 0.2003(5) 0.0137(3) 0.5828(3) 0.0762(12) Uani d . 1 . .
H H3 0.1272 -0.0313 0.6057 0.091 Uiso calc R 1 . .
C C4 0.2901(4) 0.0622(3) 0.6454(3) 0.0595(10) Uani d . 1 . .
H H4 0.2764 0.0513 0.7103 0.071 Uiso calc R 1 . .
C C5 0.4007(4) 0.1271(2) 0.6100(2) 0.0472(8) Uani d . 1 . .
C C6 0.4199(4) 0.1441(3) 0.5135(2) 0.0593(10) Uani d . 1 . .
H H6 0.4959 0.1870 0.4903 0.071 Uiso calc R 1 . .
C C7 0.4439(7) 0.1770(4) 0.3170(3) 0.121(2) Uani d . 1 . .
H H7A 0.4126 0.2458 0.3391 0.181 Uiso calc R 1 . .
H H7B 0.4420 0.1769 0.2492 0.181 Uiso calc R 1 . .
H H7C 0.5514 0.1541 0.3366 0.181 Uiso calc R 1 . .
C C8 0.5085(4) 0.1778(3) 0.6720(2) 0.0502(9) Uani d . 1 . .
C C9 0.4671(4) 0.2843(3) 0.8961(2) 0.0542(9) Uani d . 1 . .
H H9 0.3617 0.2695 0.9109 0.065 Uiso calc R 1 . .
C C10 0.5559(4) 0.3368(2) 0.9639(2) 0.0496(9) Uani d . 1 . .
C C11 0.7065(4) 0.3690(3) 0.9398(2) 0.0573(10) Uani d . 1 . .
H H11 0.7503 0.3566 0.8790 0.069 Uiso calc R 1 . .
C C12 0.7937(4) 0.4184(3) 1.0020(3) 0.0647(10) Uani d . 1 . .
H H12 0.8955 0.4376 0.9840 0.078 Uiso calc R 1 . .
C C13 0.7290(5) 0.4392(3) 1.0910(3) 0.0660(11) Uani d . 1 . .
C C14 0.5802(5) 0.4090(3) 1.1195(3) 0.0677(11) Uani d . 1 . .
H H14 0.5376 0.4222 1.1803 0.081 Uiso calc R 1 . .
C C15 0.4949(4) 0.3583(3) 1.0553(3) 0.0568(9) Uani d . 1 . .
C C16 0.1987(5) 0.9281(3) -0.0409(3) 0.0718(11) Uani d . 1 . .
C C17 0.1040(4) 0.8705(3) 0.0187(3) 0.0618(10) Uani d . 1 . .
H H17 0.0383 0.8248 -0.0062 0.074 Uiso calc R 1 . .
C C18 0.1085(4) 0.8818(3) 0.1148(3) 0.0525(9) Uani d . 1 . .
C C19 0.2046(4) 0.9498(3) 0.1527(3) 0.0704(11) Uani d . 1 . .
H H19 0.2085 0.9561 0.2179 0.084 Uiso calc R 1 . .
C C20 0.2954(5) 1.0084(3) 0.0920(4) 0.0891(14) Uani d . 1 . .
H H20 0.3589 1.0556 0.1165 0.107 Uiso calc R 1 . .
C C21 0.2917(5) 0.9971(4) -0.0028(4) 0.0869(14) Uani d . 1 . .
H H21 0.3532 1.0368 -0.0428 0.104 Uiso calc R 1 . .
C C22 0.1221(7) 0.8470(4) -0.1775(3) 0.1154(19) Uani d . 1 . .
H H22A 0.1567 0.7799 -0.1511 0.173 Uiso calc R 1 . .
H H22B 0.1432 0.8467 -0.2447 0.173 Uiso calc R 1 . .
H H22C 0.0080 0.8632 -0.1642 0.173 Uiso calc R 1 . .
C C23 0.0139(4) 0.7167(3) 0.4036(3) 0.0564(9) Uani d . 1 . .
H H23 0.1082 0.7429 0.4212 0.068 Uiso calc R 1 . .
C C24 -0.0752(4) 0.6559(3) 0.4711(2) 0.0527(9) Uani d . 1 . .
C C25 -0.0405(5) 0.6459(3) 0.5646(3) 0.0659(10) Uani d . 1 . .
C C26 -0.1259(5) 0.5868(3) 0.6285(3) 0.0726(12) Uani d . 1 . .
H H26 -0.1005 0.5820 0.6920 0.087 Uiso calc R 1 . .
C C27 -0.2481(5) 0.5360(3) 0.5956(3) 0.0683(11) Uani d . 1 . .
C C28 -0.2864(5) 0.5438(3) 0.5027(3) 0.0778(12) Uani d . 1 . .
H H28 -0.3698 0.5090 0.4810 0.093 Uiso calc R 1 . .
C C29 -0.2012(4) 0.6033(3) 0.4413(3) 0.0674(11) Uani d . 1 . .
H H29 -0.2285 0.6087 0.3781 0.081 Uiso calc R 1 . .
C C30 0.0012(4) 0.8200(3) 0.1750(3) 0.0531(9) Uani d . 1 . .

loop_
_atom_site_aniso_label
_atom_site_aniso_U_11
_atom_site_aniso_U_22
_atom_site_aniso_U_33
_atom_site_aniso_U_12
_atom_site_aniso_U_13
_atom_site_aniso_U_23
Cl1 0.0859(8) 0.1052(9) 0.0706(7) -0.0250(7) 0.0176(6) -0.0033(6)
Cl2 0.1145(10) 0.1176(10) 0.0918(9) -0.0174(8) -0.0375(7) -0.0345(7)
Cl3 0.1856(15) 0.1449(12) 0.0878(9) -0.0930(11) -0.0557(9) 0.0140(8)
Cl4 0.1080(10) 0.1002(9) 0.0905(9) -0.0132(7) 0.0349(7) 0.0183(7)
N1 0.0392(17) 0.075(2) 0.0551(19) -0.0155(16) -0.0011(15) -0.0138(16)
N2 0.0478(18) 0.0611(19) 0.0521(19) -0.0122(15) -0.0036(15) -0.0047(15)
N3 0.0415(18) 0.067(2) 0.058(2) -0.0088(15) 0.0041(16) 0.0035(16)
N4 0.0361(17) 0.077(2) 0.061(2) -0.0155(16) -0.0023(15) 0.0086(16)
O1 0.0404(15) 0.0914(19) 0.0610(16) -0.0221(14) 0.0026(12) -0.0127(13)
O2 0.113(3) 0.130(3) 0.065(2) 0.007(2) -0.0319(18) -0.015(2)
O3 0.123(3) 0.104(3) 0.075(2) 0.006(2) 0.031(2) 0.0132(19)
O4 0.0465(16) 0.095(2) 0.0618(16) -0.0221(14) -0.0070(13) 0.0059(14)
C1 0.069(3) 0.088(3) 0.055(3) 0.018(3) -0.019(2) -0.019(2)
C2 0.053(3) 0.095(3) 0.102(4) -0.002(3) -0.029(3) -0.035(3)
C3 0.053(3) 0.076(3) 0.102(4) -0.014(2) -0.005(2) -0.017(3)
C4 0.042(2) 0.068(2) 0.069(3) -0.007(2) -0.0035(19) -0.011(2)
C5 0.038(2) 0.054(2) 0.049(2) -0.0020(18) -0.0058(16) -0.0042(17)
C6 0.052(2) 0.068(3) 0.057(2) -0.001(2) -0.0038(19) -0.005(2)
C7 0.180(6) 0.118(4) 0.058(3) 0.020(4) -0.016(3) 0.007(3)
C8 0.045(2) 0.056(2) 0.050(2) -0.0073(19) -0.0034(18) -0.0003(18)
C9 0.045(2) 0.062(2) 0.056(2) -0.0084(19) -0.0048(18) -0.0019(19)
C10 0.051(2) 0.049(2) 0.048(2) -0.0026(18) -0.0083(18) -0.0001(17)
C11 0.048(2) 0.065(2) 0.059(2) -0.004(2) -0.0059(19) -0.0113(19)
C12 0.057(2) 0.070(3) 0.069(3) -0.011(2) -0.009(2) -0.006(2)
C13 0.071(3) 0.058(2) 0.070(3) -0.001(2) -0.023(2) -0.010(2)
C14 0.086(3) 0.066(3) 0.050(2) 0.004(2) -0.011(2) -0.006(2)
C15 0.060(2) 0.053(2) 0.056(2) -0.0006(19) -0.0043(19) 0.0035(19)
C16 0.065(3) 0.079(3) 0.066(3) 0.012(2) 0.011(2) 0.012(2)
C17 0.052(2) 0.066(3) 0.066(3) -0.003(2) 0.008(2) 0.004(2)
C18 0.038(2) 0.055(2) 0.062(3) 0.0000(18) 0.0044(18) 0.0057(19)
C19 0.057(3) 0.075(3) 0.082(3) -0.018(2) -0.010(2) 0.012(2)
C20 0.069(3) 0.085(3) 0.117(4) -0.027(3) -0.017(3) 0.019(3)
C21 0.052(3) 0.094(4) 0.113(4) -0.014(3) 0.002(3) 0.031(3)
C22 0.180(6) 0.099(4) 0.059(3) 0.010(4) 0.023(3) -0.003(3)
C23 0.050(2) 0.063(2) 0.058(2) -0.0098(19) -0.004(2) 0.0012(19)
C24 0.049(2) 0.054(2) 0.055(2) -0.0016(19) 0.0003(18) -0.0036(18)
C25 0.082(3) 0.060(2) 0.057(3) -0.012(2) -0.010(2) -0.002(2)
C26 0.103(4) 0.066(3) 0.047(2) -0.002(3) -0.001(2) 0.001(2)
C27 0.067(3) 0.063(3) 0.072(3) -0.002(2) 0.024(2) -0.001(2)
C28 0.055(3) 0.108(3) 0.071(3) -0.020(2) 0.007(2) 0.004(3)
C29 0.054(2) 0.098(3) 0.051(2) -0.016(2) 0.002(2) 0.003(2)
C30 0.040(2) 0.061(2) 0.057(2) -0.0032(19) 0.0033(19) -0.0022(19)

loop_
_atom_type_symbol
_atom_type_description
_atom_type_scat_dispersion_real
_atom_type_scat_dispersion_imag
_atom_type_scat_source
C C 0.0033 0.0016 'International Tables Vol C Tables 4.2.6.8 and 6.1.1.4'
H H 0.0000 0.0000 'International Tables Vol C Tables 4.2.6.8 and 6.1.1.4'
N N 0.0061 0.0033 'International Tables Vol C Tables 4.2.6.8 and 6.1.1.4'
O O 0.0106 0.0060 'International Tables Vol C Tables 4.2.6.8 and 6.1.1.4'
Cl Cl 0.1484 0.1585 'International Tables Vol C Tables 4.2.6.8 and 6.1.1.4'

loop_
_geom_angle_atom_site_label_1
_geom_angle_atom_site_label_2
_geom_angle_atom_site_label_3
_geom_angle_site_symmetry_1
_geom_angle_site_symmetry_3
_geom_angle
_geom_angle_publ_flag
C8 N1 N2 . . 118.6(3) ?
C8 N1 H1 . . 120.7 ?
N2 N1 H1 . . 120.7 ?
C9 N2 N1 . . 116.1(3) ?
C23 N3 N4 . . 116.0(3) ?
C30 N4 N3 . . 118.6(3) ?
C30 N4 H4A . . 120.7 ?
N3 N4 H4A . . 120.7 ?
C1 O2 C7 . . 117.1(4) ?
C16 O3 C22 . . 117.3(4) ?
O2 C1 C6 . . 125.1(4) ?
O2 C1 C2 . . 115.8(4) ?
C6 C1 C2 . . 119.1(4) ?
C3 C2 C1 . . 120.7(4) ?
C3 C2 H2 . . 119.6 ?
C1 C2 H2 . . 119.6 ?
C2 C3 C4 . . 120.5(4) ?
C2 C3 H3 . . 119.7 ?
C4 C3 H3 . . 119.7 ?
C3 C4 C5 . . 118.9(4) ?
C3 C4 H4 . . 120.5 ?
C5 C4 H4 . . 120.5 ?
C6 C5 C4 . . 120.5(3) ?
C6 C5 C8 . . 117.1(3) ?
C4 C5 C8 . . 122.4(3) ?
C1 C6 C5 . . 120.2(4) ?
C1 C6 H6 . . 119.9 ?
C5 C6 H6 . . 119.9 ?
O2 C7 H7A . . 109.5 ?
O2 C7 H7B . . 109.5 ?
H7A C7 H7B . . 109.5 ?
O2 C7 H7C . . 109.5 ?
H7A C7 H7C . . 109.5 ?
H7B C7 H7C . . 109.5 ?
O1 C8 N1 . . 122.8(3) ?
O1 C8 C5 . . 121.5(3) ?
N1 C8 C5 . . 115.7(3) ?
N2 C9 C10 . . 119.8(3) ?
N2 C9 H9 . . 120.1 ?
C10 C9 H9 . . 120.1 ?
C11 C10 C15 . . 116.5(3) ?
C11 C10 C9 . . 121.1(3) ?
C15 C10 C9 . . 122.4(3) ?
C12 C11 C10 . . 122.6(3) ?
C12 C11 H11 . . 118.7 ?
C10 C11 H11 . . 118.7 ?
C13 C12 C11 . . 119.2(4) ?
C13 C12 H12 . . 120.4 ?
C11 C12 H12 . . 120.4 ?
C12 C13 C14 . . 121.0(3) ?
C12 C13 Cl2 . . 120.4(3) ?
C14 C13 Cl2 . . 118.6(3) ?
C13 C14 C15 . . 118.6(3) ?
C13 C14 H14 . . 120.7 ?
C15 C14 H14 . . 120.7 ?
C14 C15 C10 . . 122.0(3) ?
C14 C15 Cl1 . . 117.8(3) ?
C10 C15 Cl1 . . 120.2(3) ?
O3 C16 C21 . . 116.1(4) ?
O3 C16 C17 . . 124.4(4) ?
C21 C16 C17 . . 119.4(4) ?
C18 C17 C16 . . 119.3(4) ?
C18 C17 H17 . . 120.4 ?
C16 C17 H17 . . 120.4 ?
C17 C18 C19 . . 121.0(3) ?
C17 C18 C30 . . 116.8(3) ?
C19 C18 C30 . . 122.2(3) ?
C18 C19 C20 . . 119.0(4) ?
C18 C19 H19 . . 120.5 ?
C20 C19 H19 . . 120.5 ?
C21 C20 C19 . . 120.1(4) ?
C21 C20 H20 . . 119.9 ?
C19 C20 H20 . . 119.9 ?
C20 C21 C16 . . 121.2(4) ?
C20 C21 H21 . . 119.4 ?
C16 C21 H21 . . 119.4 ?
O3 C22 H22A . . 109.5 ?
O3 C22 H22B . . 109.5 ?
H22A C22 H22B . . 109.5 ?
O3 C22 H22C . . 109.5 ?
H22A C22 H22C . . 109.5 ?
H22B C22 H22C . . 109.5 ?
N3 C23 C24 . . 120.0(3) ?
N3 C23 H23 . . 120.0 ?
C24 C23 H23 . . 120.0 ?
C25 C24 C29 . . 116.8(3) ?
C25 C24 C23 . . 123.1(3) ?
C29 C24 C23 . . 120.1(3) ?
C24 C25 C26 . . 122.5(4) ?
C24 C25 Cl3 . . 120.0(3) ?
C26 C25 Cl3 . . 117.4(3) ?
C27 C26 C25 . . 118.5(4) ?
C27 C26 H26 . . 120.8 ?
C25 C26 H26 . . 120.8 ?
C28 C27 C26 . . 120.8(4) ?
C28 C27 Cl4 . . 119.9(4) ?
C26 C27 Cl4 . . 119.3(3) ?
C27 C28 C29 . . 119.6(4) ?
C27 C28 H28 . . 120.2 ?
C29 C28 H28 . . 120.2 ?
C28 C29 C24 . . 121.8(4) ?
C28 C29 H29 . . 119.1 ?
C24 C29 H29 . . 119.1 ?
O4 C30 N4 . . 122.4(3) ?
O4 C30 C18 . . 122.0(3) ?
N4 C30 C18 . . 115.7(3) ?

loop_
_geom_bond_atom_site_label_1
_geom_bond_atom_site_label_2
_geom_bond_site_symmetry_2
_geom_bond_distance
_geom_bond_publ_flag
Cl1 C15 . 1.750(4) ?
Cl2 C13 . 1.733(4) ?
Cl3 C25 . 1.730(4) ?
Cl4 C27 . 1.739(4) ?
N1 C8 . 1.353(4) ?
N1 N2 . 1.376(3) ?
N1 H1 . 0.8600 ?
N2 C9 . 1.268(4) ?
N3 C23 . 1.272(4) ?
N3 N4 . 1.376(3) ?
N4 C30 . 1.351(4) ?
N4 H4A . 0.8600 ?
O1 C8 . 1.229(3) ?
O2 C1 . 1.369(4) ?
O2 C7 . 1.406(5) ?
O3 C16 . 1.363(4) ?
O3 C22 . 1.400(5) ?
O4 C30 . 1.229(4) ?
C1 C6 . 1.376(5) ?
C1 C2 . 1.385(6) ?
C2 C3 . 1.366(5) ?
C2 H2 . 0.9300 ?
C3 C4 . 1.382(5) ?
C3 H3 . 0.9300 ?
C4 C5 . 1.382(4) ?
C4 H4 . 0.9300 ?
C5 C6 . 1.382(4) ?
C5 C8 . 1.488(4) ?
C6 H6 . 0.9300 ?
C7 H7A . 0.9600 ?
C7 H7B . 0.9600 ?
C7 H7C . 0.9600 ?
C9 C10 . 1.455(4) ?
C9 H9 . 0.9300 ?
C10 C11 . 1.387(4) ?
C10 C15 . 1.392(4) ?
C11 C12 . 1.371(4) ?
C11 H11 . 0.9300 ?
C12 C13 . 1.369(5) ?
C12 H12 . 0.9300 ?
C13 C14 . 1.377(5) ?
C14 C15 . 1.390(5) ?
C14 H14 . 0.9300 ?
C16 C21 . 1.374(5) ?
C16 C17 . 1.389(5) ?
C17 C18 . 1.372(5) ?
C17 H17 . 0.9300 ?
C18 C19 . 1.380(5) ?
C18 C30 . 1.490(4) ?
C19 C20 . 1.387(5) ?
C19 H19 . 0.9300 ?
C20 C21 . 1.354(6) ?
C20 H20 . 0.9300 ?
C21 H21 . 0.9300 ?
C22 H22A . 0.9600 ?
C22 H22B . 0.9600 ?
C22 H22C . 0.9600 ?
C23 C24 . 1.454(4) ?
C23 H23 . 0.9300 ?
C24 C25 . 1.366(5) ?
C24 C29 . 1.390(5) ?
C25 C26 . 1.392(5) ?
C26 C27 . 1.367(5) ?
C26 H26 . 0.9300 ?
C27 C28 . 1.363(5) ?
C28 C29 . 1.374(5) ?
C28 H28 . 0.9300 ?
C29 H29 . 0.9300 ?

loop_
_geom_hbond_atom_site_label_D
_geom_hbond_atom_site_label_H
_geom_hbond_atom_site_label_A
_geom_hbond_site_symmetry_A
_geom_hbond_distance_DH
_geom_hbond_distance_HA
_geom_hbond_distance_DA
_geom_hbond_angle_DHA
N4 H4A O1 2_666 0.86 2.02 2.844(4) 161.4
N1 H1 O4 2_566 0.86 2.06 2.880(3) 159.4
